data_4023025
loop_
_publ_author_name
'Santos Fustero'
'Bego\~na Fern\'andez'
'Juan F. Sanz-Cervera'
'Natalia Mateu'
'Silvia Mosul\'en'
'Rodrigo J. Carbajo'
'Antonio Pineda-Lucena'
'Carmen Ram\'irez de Arellano'

_publ_section_title
;
 Asymmetric Synthesis of Fluorinated Amino Macrolactones
 through Ring-Closing Metathesis
;
_journal_name_full 'Journal of Organic Chemistry'
_journal_page_first 8716
_journal_page_last 8723
_journal_paper_doi 10.1021/jo701484w
_journal_volume 72
_journal_year 2007
_chemical_absolute_configuration rm
_chemical_formula_sum 'C17 H19 F2 N O4'
_chemical_formula_weight 339.33
_chemical_name_systematic
; 
 ? 
;
_space_group_IT_number 19
_symmetry_cell_setting orthorhombic
_symmetry_space_group_name_Hall 'P 2ac 2ab'
_symmetry_space_group_name_H-M 'P 21 21 21'
_atom_sites_solution_hydrogens geom
_atom_sites_solution_primary direct
_atom_sites_solution_secondary difmap
_audit_creation_method SHELXL-97
_cell_angle_alpha 90.00
_cell_angle_beta 90.00
_cell_angle_gamma 90.00
_cell_formula_units_Z 4
_cell_length_a 5.1217(10)
_cell_length_b 13.763(3)
_cell_length_c 22.709(5)
_cell_measurement_reflns_used 7033
_cell_measurement_temperature 150(2)
_cell_measurement_theta_max 30.034
_cell_measurement_theta_min 0.998
_cell_volume 1600.8(6)
_computing_cell_refinement 'HKL Scalepack (Otwinowski & Minor 1997)'
_computing_data_collection 'Collect (Nonius BV, 1997-2000)'
_computing_data_reduction 'HKL Scalepack (Otwinowski & Minor 1997)'
_computing_molecular_graphics 'SHELXTL v6.14 (Bruker 2000-2003)'
_computing_publication_material 'SHELXL-97 (Sheldrick, 1997)'
_computing_structure_refinement 'SHELXL-97 (Sheldrick, 1997)'
_computing_structure_solution 'SHELXS-97 (Sheldrick, 1990)'
_diffrn_ambient_temperature 150(2)
_diffrn_measured_fraction_theta_full 0.990
_diffrn_measured_fraction_theta_max 0.990
_diffrn_radiation_monochromator graphite
_diffrn_radiation_source 'fine-focus sealed tube'
_diffrn_radiation_type MoK\a
_diffrn_radiation_wavelength 0.71073
_diffrn_reflns_av_R_equivalents 0.0636
_diffrn_reflns_av_sigmaI/netI 0.0429
_diffrn_reflns_limit_h_max 5
_diffrn_reflns_limit_h_min -6
_diffrn_reflns_limit_k_max 18
_diffrn_reflns_limit_k_min -18
_diffrn_reflns_limit_l_max 30
_diffrn_reflns_limit_l_min -28
_diffrn_reflns_number 12346
_diffrn_reflns_theta_full 28.27
_diffrn_reflns_theta_max 28.27
_diffrn_reflns_theta_min 5.20
_exptl_absorpt_coefficient_mu 0.115
_exptl_absorpt_correction_type none
_exptl_crystal_colour colourless
_exptl_crystal_density_diffrn 1.408
_exptl_crystal_density_method 'not measured'
_exptl_crystal_description needle
_exptl_crystal_F_000 712
_exptl_crystal_size_max 0.50
_exptl_crystal_size_mid 0.10
_exptl_crystal_size_min 0.08
_refine_diff_density_max 0.178
_refine_diff_density_min -0.213
_refine_diff_density_rms 0.044
_refine_ls_abs_structure_details 'Flack H D (1983), Acta Cryst. A39, 876-881'
_refine_ls_abs_structure_Flack 1.8(8)
_refine_ls_extinction_method none
_refine_ls_goodness_of_fit_ref 1.025
_refine_ls_hydrogen_treatment mixed
_refine_ls_matrix_type full
_refine_ls_number_parameters 221
_refine_ls_number_reflns 2293
_refine_ls_number_restraints 0
_refine_ls_restrained_S_all 1.025
_refine_ls_R_factor_all 0.0624
_refine_ls_R_factor_gt 0.0385
_refine_ls_shift/su_max 0.000
_refine_ls_shift/su_mean 0.000
_refine_ls_structure_factor_coef Fsqd
_refine_ls_weighting_details 'calc w=1/[\s^2^(Fo^2^)+(0.0376P)^2^+0.1930P] where P=(Fo^2^+2Fc^2^)/3'
_refine_ls_weighting_scheme calc
_refine_ls_wR_factor_gt 0.0735
_refine_ls_wR_factor_ref 0.0806
_reflns_number_gt 1757
_reflns_number_total 2293
_reflns_threshold_expression >2sigma(I)
_cod_data_source_file jo701484w.cif
_cod_data_source_block sfbf95
_cod_database_code 4023025

loop_
_symmetry_equiv_pos_as_xyz
'x, y, z'
'-x+1/2, -y, z+1/2'
'-x, y+1/2, -z+1/2'
'x+1/2, -y+1/2, -z'

loop_
_atom_site_label
_atom_site_type_symbol
_atom_site_fract_x
_atom_site_fract_y
_atom_site_fract_z
_atom_site_U_iso_or_equiv
_atom_site_adp_type
_atom_site_occupancy
_atom_site_symmetry_multiplicity
_atom_site_calc_flag
_atom_site_refinement_flags
F1 F 0.2358(3) 0.14045(9) 0.96327(5) 0.0363(3) Uani 1 1 d .
F2 F 0.6429(2) 0.15174(9) 0.93591(5) 0.0363(3) Uani 1 1 d .
N1 N 0.3720(4) 0.00940(13) 0.87792(9) 0.0310(4) Uani 1 1 d .
H1 H 0.532(5) -0.0103(18) 0.8830(10) 0.040(7) Uiso 1 1 d .
O1 O 0.0749(4) 0.18014(12) 0.74341(7) 0.0437(4) Uani 1 1 d .
O2 O 0.4384(3) 0.23281(11) 0.78917(6) 0.0340(4) Uani 1 1 d .
O3 O -0.0558(3) -0.03633(10) 0.87676(6) 0.0294(3) Uani 1 1 d .
O4 O 0.2713(3) -0.14101(10) 0.90052(7) 0.0341(4) Uani 1 1 d .
C1 C 0.2134(5) 0.24588(17) 0.75872(9) 0.0353(5) Uani 1 1 d .
C2 C 0.1657(6) 0.35215(17) 0.74867(10) 0.0438(6) Uani 1 1 d .
H2A H -0.0144 0.3614 0.7339 0.053 Uiso 1 1 calc R
H2B H 0.2878 0.3762 0.7182 0.053 Uiso 1 1 calc R
C3 C 0.2023(5) 0.41164(16) 0.80507(10) 0.0375(6) Uani 1 1 d .
H3A H 0.3872 0.4086 0.8177 0.045 Uiso 1 1 calc R
H3B H 0.1580 0.4805 0.7974 0.045 Uiso 1 1 calc R
C4 C 0.0308(5) 0.37282(15) 0.85304(9) 0.0323(5) Uani 1 1 d .
H4 H -0.1480 0.3908 0.8510 0.039 Uiso 1 1 calc R
C5 C 0.0980(4) 0.31604(15) 0.89830(9) 0.0297(5) Uani 1 1 d .
H5 H -0.0397 0.2945 0.9231 0.036 Uiso 1 1 calc R
C6 C 0.3669(4) 0.28280(14) 0.91407(9) 0.0285(5) Uani 1 1 d .
H6A H 0.4162 0.3115 0.9525 0.034 Uiso 1 1 calc R
H6B H 0.4912 0.3072 0.8842 0.034 Uiso 1 1 calc R
C7 C 0.3921(4) 0.17308(15) 0.91800(9) 0.0275(5) Uani 1 1 d .
C8 C 0.3299(4) 0.11130(14) 0.86421(9) 0.0266(5) Uani 1 1 d .
H8 H 0.1411 0.1203 0.8544 0.032 Uiso 1 1 calc R
C9 C 0.4900(5) 0.13550(16) 0.80953(9) 0.0346(5) Uani 1 1 d .
H9A H 0.6781 0.1289 0.8187 0.041 Uiso 1 1 calc R
H9B H 0.4475 0.0887 0.7778 0.041 Uiso 1 1 calc R
C10 C 0.1746(4) -0.05411(15) 0.88469(9) 0.0257(5) Uani 1 1 d .
C11 C 0.2488(4) -0.31005(14) 0.91577(9) 0.0276(5) Uani 1 1 d .
C12 C 0.2055(5) -0.36950(15) 0.96401(9) 0.0338(5) Uani 1 1 d .
H12 H 0.0677 -0.3552 0.9906 0.041 Uiso 1 1 calc R
C13 C 0.3643(5) -0.45049(16) 0.97352(10) 0.0375(6) Uani 1 1 d .
H13 H 0.3320 -0.4918 1.0062 0.045 Uiso 1 1 calc R
C14 C 0.5672(5) -0.47073(15) 0.93581(10) 0.0360(5) Uani 1 1 d .
H14 H 0.6781 -0.5247 0.9431 0.043 Uiso 1 1 calc R
C15 C 0.6091(5) -0.41235(16) 0.88721(10) 0.0375(5) Uani 1 1 d .
H15 H 0.7480 -0.4265 0.8608 0.045 Uiso 1 1 calc R
C16 C 0.4489(5) -0.33339(15) 0.87702(9) 0.0338(5) Uani 1 1 d .
H16 H 0.4761 -0.2945 0.8430 0.041 Uiso 1 1 calc R
C17 C 0.0865(5) -0.22107(14) 0.90517(10) 0.0332(5) Uani 1 1 d .
H17A H -0.0155 -0.2278 0.8684 0.040 Uiso 1 1 calc R
H17B H -0.0358 -0.2102 0.9383 0.040 Uiso 1 1 calc R

loop_
_atom_site_aniso_label
_atom_site_aniso_U_11
_atom_site_aniso_U_22
_atom_site_aniso_U_33
_atom_site_aniso_U_23
_atom_site_aniso_U_13
_atom_site_aniso_U_12
F1 0.0432(8) 0.0342(7) 0.0316(6) 0.0062(5) 0.0052(6) -0.0034(7)
F2 0.0285(7) 0.0325(7) 0.0479(7) 0.0049(6) -0.0130(6) -0.0003(6)
N1 0.0199(10) 0.0219(9) 0.0514(11) 0.0002(8) -0.0040(9) 0.0022(8)
O1 0.0462(10) 0.0486(10) 0.0363(9) -0.0036(7) -0.0043(8) 0.0010(9)
O2 0.0329(8) 0.0354(8) 0.0338(8) 0.0045(6) 0.0037(7) 0.0034(8)
O3 0.0227(8) 0.0281(8) 0.0375(8) -0.0008(6) -0.0019(7) 0.0019(7)
O4 0.0260(8) 0.0224(7) 0.0540(9) 0.0019(7) -0.0067(7) -0.0004(7)
C1 0.0375(13) 0.0443(14) 0.0241(11) 0.0032(9) 0.0021(10) 0.0065(12)
C2 0.0503(16) 0.0467(14) 0.0342(12) 0.0122(11) -0.0008(12) 0.0035(13)
C3 0.0387(14) 0.0298(11) 0.0441(13) 0.0114(9) -0.0024(11) 0.0023(11)
C4 0.0275(12) 0.0270(11) 0.0425(12) -0.0007(9) -0.0013(10) 0.0047(10)
C5 0.0291(11) 0.0265(10) 0.0336(11) -0.0019(9) 0.0026(10) -0.0008(10)
C6 0.0301(11) 0.0248(10) 0.0308(11) -0.0017(8) -0.0046(9) -0.0026(10)
C7 0.0233(11) 0.0286(11) 0.0307(11) 0.0055(8) -0.0017(9) -0.0018(10)
C8 0.0214(10) 0.0235(10) 0.0349(11) 0.0007(8) -0.0011(9) 0.0022(9)
C9 0.0335(13) 0.0306(11) 0.0396(12) 0.0011(10) 0.0018(10) 0.0060(11)
C10 0.0245(12) 0.0242(10) 0.0285(10) -0.0036(8) -0.0021(9) 0.0022(10)
C11 0.0280(11) 0.0233(10) 0.0315(11) -0.0002(8) -0.0025(9) -0.0046(10)
C12 0.0381(13) 0.0341(12) 0.0291(11) -0.0027(9) 0.0028(9) -0.0043(11)
C13 0.0524(16) 0.0284(11) 0.0318(11) 0.0055(9) -0.0053(11) -0.0049(12)
C14 0.0417(13) 0.0251(11) 0.0413(12) -0.0007(9) -0.0095(11) 0.0029(11)
C15 0.0375(14) 0.0303(11) 0.0448(13) -0.0026(9) 0.0055(11) 0.0010(11)
C16 0.0397(13) 0.0273(11) 0.0342(11) 0.0055(9) 0.0050(10) -0.0011(11)
C17 0.0310(12) 0.0276(11) 0.0410(12) 0.0004(9) 0.0002(10) -0.0049(10)

loop_
_atom_type_symbol
_atom_type_description
_atom_type_scat_dispersion_real
_atom_type_scat_dispersion_imag
_atom_type_scat_source
C C 0.0033 0.0016 'International Tables Vol C Tables 4.2.6.8 and 6.1.1.4'
H H 0.0000 0.0000 'International Tables Vol C Tables 4.2.6.8 and 6.1.1.4'
N N 0.0061 0.0033 'International Tables Vol C Tables 4.2.6.8 and 6.1.1.4'
O O 0.0106 0.0060 'International Tables Vol C Tables 4.2.6.8 and 6.1.1.4'
F F 0.0171 0.0103 'International Tables Vol C Tables 4.2.6.8 and 6.1.1.4'

loop_
_geom_angle_atom_site_label_1
_geom_angle_atom_site_label_2
_geom_angle_atom_site_label_3
_geom_angle
C10 N1 C8 122.7(2)
C1 O2 C9 116.27(18)
C10 O4 C17 116.95(16)
O1 C1 O2 123.3(2)
O1 C1 C2 126.5(2)
O2 C1 C2 110.2(2)
C1 C2 C3 111.97(18)
C4 C3 C2 110.22(19)
C5 C4 C3 128.1(2)
C4 C5 C6 126.9(2)
C5 C6 C7 113.37(18)
F1 C7 F2 104.59(14)
F1 C7 C6 108.58(17)
F2 C7 C6 107.95(17)
F1 C7 C8 107.17(16)
F2 C7 C8 108.21(17)
C6 C7 C8 119.39(16)
N1 C8 C7 109.65(17)
N1 C8 C9 107.80(17)
C7 C8 C9 114.78(17)
O2 C9 C8 111.44(17)
O3 C10 O4 125.1(2)
O3 C10 N1 125.5(2)
O4 C10 N1 109.38(18)
C12 C11 C16 118.9(2)
C12 C11 C17 121.4(2)
C16 C11 C17 119.76(18)
C11 C12 C13 120.0(2)
C14 C13 C12 120.4(2)
C13 C14 C15 119.8(2)
C16 C15 C14 119.9(2)
C15 C16 C11 120.95(19)
O4 C17 C11 105.63(17)

loop_
_geom_bond_atom_site_label_1
_geom_bond_atom_site_label_2
_geom_bond_distance
F1 C7 1.378(2)
F2 C7 1.379(2)
N1 C10 1.345(3)
N1 C8 1.453(3)
O1 C1 1.201(3)
O2 C1 1.356(3)
O2 C9 1.441(3)
O3 C10 1.219(3)
O4 C10 1.344(2)
O4 C17 1.456(3)
C1 C2 1.500(3)
C2 C3 1.532(3)
C3 C4 1.498(3)
C4 C5 1.336(3)
C5 C6 1.495(3)
C6 C7 1.518(3)
C7 C8 1.522(3)
C8 C9 1.525(3)
C11 C12 1.385(3)
C11 C16 1.389(3)
C11 C17 1.499(3)
C12 C13 1.397(3)
C13 C14 1.375(3)
C14 C15 1.382(3)
C15 C16 1.381(3)

loop_
_geom_hbond_atom_site_label_D
_geom_hbond_atom_site_label_H
_geom_hbond_atom_site_label_A
_geom_hbond_distance_DH
_geom_hbond_distance_HA
_geom_hbond_distance_DA
_geom_hbond_angle_DHA
_geom_hbond_site_symmetry_A
N1 H1 O3 0.87(3) 2.15(3) 2.998(3) 166(2) 1_655

loop_
_geom_torsion_atom_site_label_1
_geom_torsion_atom_site_label_2
_geom_torsion_atom_site_label_3
_geom_torsion_atom_site_label_4
_geom_torsion
C9 O2 C1 O1 -7.8(3)
C9 O2 C1 C2 171.23(18)
O1 C1 C2 C3 131.6(2)
O2 C1 C2 C3 -47.5(3)
C1 C2 C3 C4 -55.6(3)
C2 C3 C4 C5 101.6(3)
C3 C4 C5 C6 4.4(4)
C4 C5 C6 C7 -124.0(2)
C5 C6 C7 F1 -63.9(2)
C5 C6 C7 F2 -176.72(16)
C5 C6 C7 C8 59.3(3)
C10 N1 C8 C7 108.1(2)
C10 N1 C8 C9 -126.3(2)
F1 C7 C8 N1 -57.2(2)
F2 C7 C8 N1 55.1(2)
C6 C7 C8 N1 179.0(2)
F1 C7 C8 C9 -178.68(16)
F2 C7 C8 C9 -66.4(2)
C6 C7 C8 C9 57.5(3)
C1 O2 C9 C8 -77.9(2)
N1 C8 C9 O2 173.97(18)
C7 C8 C9 O2 -63.5(2)
C17 O4 C10 O3 3.7(3)
C17 O4 C10 N1 -175.14(17)
C8 N1 C10 O3 4.8(3)
C8 N1 C10 O4 -176.33(18)
C16 C11 C12 C13 1.0(3)
C17 C11 C12 C13 -178.34(19)
C11 C12 C13 C14 1.2(3)
C12 C13 C14 C15 -2.0(3)
C13 C14 C15 C16 0.6(3)
C14 C15 C16 C11 1.6(3)
C12 C11 C16 C15 -2.3(3)
C17 C11 C16 C15 177.0(2)
C10 O4 C17 C11 173.12(17)
C12 C11 C17 O4 124.7(2)
C16 C11 C17 O4 -54.6(2)

loop_
_cod_related_entry_id
_cod_related_entry_database
_cod_related_entry_code
1 ChemSpider 30658598
